data_2211907
loop_
_publ_author_name
'Hanif, Muhammad'
'Ali, Saqib'
'Hussain, Mukhtiar'
'Bhatti, Hussain Moazam'
'Karmazin Brelot, Lydia'
'Stoeckli-Evans, Helen'

_publ_section_title
;
 [2-(Butylamino)cyclopent-1-ene-1-carbodithioato]chlorodiphenyltin(IV)
;
_journal_coeditor_code NG2173
_journal_issue 1
_journal_name_full 'Acta Crystallographica Section E'
_journal_page_first m143
_journal_page_last m145
_journal_paper_doi 10.1107/S1600536806052123
_journal_volume 63
_journal_year 2007
_chemical_formula_iupac '[Sn (C6 H5)2 (C10 H16 N S2) Cl]'
_chemical_formula_moiety 'C22 H26 Cl N S2 Sn'
_chemical_formula_sum 'C22 H26 Cl N S2 Sn'
_chemical_formula_weight 522.70
_chemical_name_systematic
;
[2-(Butylamino)cyclopent-1-ene-1-carbodithioato)chlorodiphenyltin(IV)
;
_space_group_IT_number 2
_symmetry_cell_setting triclinic
_symmetry_space_group_name_Hall '-P 1'
_symmetry_space_group_name_H-M 'P -1'
_atom_sites_solution_hydrogens geom
_atom_sites_solution_primary direct
_atom_sites_solution_secondary difmap
_audit_creation_method SHELXL97
_cell_angle_alpha 106.457(11)
_cell_angle_beta 104.555(11)
_cell_angle_gamma 96.053(11)
_cell_formula_units_Z 2
_cell_length_a 9.4881(9)
_cell_length_b 11.0779(10)
_cell_length_c 12.1896(12)
_cell_measurement_reflns_used 7998
_cell_measurement_temperature 173(2)
_cell_measurement_theta_max 25.85
_cell_measurement_theta_min 2.15
_cell_volume 1167.6(2)
_computing_cell_refinement X-AREA
_computing_data_collection 'X-AREA (Stoe & Cie, 2002)'
_computing_data_reduction 'X-RED32 (Stoe & Cie, 2002)'
_computing_molecular_graphics 'PLATON (Spek, 2003)'
_computing_publication_material SHELXL97
_computing_structure_refinement 'SHELXL97 (Sheldrick, 1997)'
_computing_structure_solution 'SHELXS97 (Sheldrick, 1997)'
_diffrn_ambient_temperature 173(2)
_diffrn_detector_area_resol_mean 0.81\%A
_diffrn_measured_fraction_theta_full 0.922
_diffrn_measured_fraction_theta_max 0.913
_diffrn_measurement_device_type 'Stoe IPDS'
_diffrn_measurement_method \f
_diffrn_radiation_monochromator graphite
_diffrn_radiation_source 'fine-focus sealed tube'
_diffrn_radiation_type MoK\a
_diffrn_radiation_wavelength 0.71073
_diffrn_reflns_av_R_equivalents 0.0262
_diffrn_reflns_av_sigmaI/netI 0.0262
_diffrn_reflns_limit_h_max 10
_diffrn_reflns_limit_h_min -11
_diffrn_reflns_limit_k_max 13
_diffrn_reflns_limit_k_min -13
_diffrn_reflns_limit_l_max 14
_diffrn_reflns_limit_l_min -14
_diffrn_reflns_number 8018
_diffrn_reflns_theta_full 25.00
_diffrn_reflns_theta_max 25.86
_diffrn_reflns_theta_min 2.45
_diffrn_standards_decay_% 0
_diffrn_standards_interval_time 0
_diffrn_standards_number 0
_exptl_absorpt_coefficient_mu 1.394
_exptl_absorpt_correction_T_max 0.81211
_exptl_absorpt_correction_T_min 0.60675
_exptl_absorpt_correction_type multi-scan
_exptl_absorpt_process_details '(MULABS in PLATON; Spek, 2003)'
_exptl_crystal_colour yellow
_exptl_crystal_density_diffrn 1.487
_exptl_crystal_density_method 'not measured'
_exptl_crystal_description block
_exptl_crystal_F_000 528
_exptl_crystal_size_max 0.50
_exptl_crystal_size_mid 0.40
_exptl_crystal_size_min 0.40
_refine_diff_density_max 0.982
_refine_diff_density_min -1.167
_refine_ls_extinction_method none
_refine_ls_goodness_of_fit_ref 1.159
_refine_ls_hydrogen_treatment constr
_refine_ls_matrix_type full
_refine_ls_number_parameters 240
_refine_ls_number_reflns 4133
_refine_ls_number_restraints 0
_refine_ls_restrained_S_all 1.159
_refine_ls_R_factor_all 0.0331
_refine_ls_R_factor_gt 0.0275
_refine_ls_shift/su_max 0.001
_refine_ls_shift/su_mean 0.000
_refine_ls_structure_factor_coef Fsqd
_refine_ls_weighting_details 'calc w = 1/[\s^2^(Fo^2^)+(0.0353P)^2^+2.4792P] where P=(Fo^2^+2Fc^2^)/3'
_refine_ls_weighting_scheme calc
_refine_ls_wR_factor_gt 0.0719
_refine_ls_wR_factor_ref 0.0893
_reflns_number_gt 3825
_reflns_number_total 4133
_reflns_threshold_expression I>2\s(I)
_cod_data_source_file ng2173.cif
_cod_data_source_block I
_cod_original_cell_volume 1167.57(19)
_cod_database_code 2211907
_cod_database_fobs_code 2211907

loop_
_symmetry_equiv_pos_as_xyz
'x, y, z'
'-x, -y, -z'

loop_
_atom_site_type_symbol
_atom_site_label
_atom_site_fract_x
_atom_site_fract_y
_atom_site_fract_z
_atom_site_U_iso_or_equiv
_atom_site_adp_type
_atom_site_calc_flag
_atom_site_refinement_flags
_atom_site_occupancy
C C1 -0.1014(4) 0.7518(4) 0.6905(3) 0.0296(6) Uani d . 1
C C2 -0.1691(4) 0.6598(4) 0.5802(4) 0.0369(9) Uani d . 1
H H2A -0.1107 0.6093 0.5403 0.044 Uiso calc R 1
C C3 -0.3212(5) 0.6396(5) 0.5266(5) 0.0535(12) Uani d . 1
H H3A -0.3661 0.5755 0.4511 0.064 Uiso calc R 1
C C4 -0.4061(5) 0.7130(6) 0.5834(5) 0.0621(15) Uani d . 1
H H4A -0.5101 0.6990 0.5474 0.074 Uiso calc R 1
C C5 -0.3407(6) 0.8066(6) 0.6924(5) 0.0629(16) Uani d . 1
H H5A -0.4000 0.8572 0.7310 0.075 Uiso calc R 1
C C6 -0.1882(5) 0.8278(5) 0.7468(4) 0.0448(11) Uani d . 1
H H6A -0.1436 0.8934 0.8215 0.054 Uiso calc R 1
C C7 0.2741(4) 0.9572(4) 0.8403(3) 0.0296(6) Uani d . 1
C C8 0.2875(6) 1.0486(5) 0.9486(4) 0.0570(13) Uani d . 1
H H8A 0.2334 1.0293 0.9993 0.068 Uiso calc R 1
C C9 0.3783(7) 1.1676(5) 0.9844(5) 0.0642(15) Uani d . 1
H H9A 0.3860 1.2291 1.0591 0.077 Uiso calc R 1
C C10 0.4570(5) 1.1967(5) 0.9126(5) 0.0510(12) Uani d . 1
H H10A 0.5192 1.2784 0.9370 0.061 Uiso calc R 1
C C11 0.4456(5) 1.1073(5) 0.8050(5) 0.0543(12) Uani d . 1
H H11A 0.5001 1.1272 0.7548 0.065 Uiso calc R 1
C C12 0.3546(5) 0.9878(5) 0.7692(4) 0.0424(10) Uani d . 1
H H12A 0.3480 0.9264 0.6948 0.051 Uiso calc R 1
C C13 0.1570(4) 0.6669(4) 0.9878(3) 0.0288(8) Uani d . 1
C C14 0.1887(4) 0.6103(4) 1.0764(3) 0.0288(8) Uani d . 1
C C15 0.1612(4) 0.6504(4) 1.1891(3) 0.0358(9) Uani d . 1
C C16 0.2188(5) 0.5675(5) 1.2626(4) 0.0453(11) Uani d . 1
H H16B 0.1366 0.5052 1.2635 0.054 Uiso calc R 1
H H16A 0.2739 0.6203 1.3459 0.054 Uiso calc R 1
C C17 0.3212(6) 0.4992(6) 1.1991(4) 0.0568(13) Uani d . 1
H H17B 0.3188 0.4117 1.2051 0.068 Uiso calc R 1
H H17A 0.4246 0.5475 1.2345 0.068 Uiso calc R 1
C C18 0.2615(5) 0.4935(4) 1.0684(4) 0.0390(9) Uani d . 1
H H18B 0.3430 0.4986 1.0317 0.047 Uiso calc R 1
H H18A 0.1884 0.4135 1.0209 0.047 Uiso calc R 1
C C19 0.0545(7) 0.7843(5) 1.3418(4) 0.0581(14) Uani d . 1
H H19A 0.0866 0.7246 1.3872 0.070 Uiso calc R 1
C C20 0.1367(7) 0.9137(6) 1.4133(5) 0.0670(16) Uani d . 1
H H20B 0.1147 0.9378 1.4911 0.080 Uiso calc R 1
H H20A 0.1009 0.9743 1.3715 0.080 Uiso calc R 1
C C21 0.3002(7) 0.9282(7) 1.4364(5) 0.0712(16) Uani d . 1
H H21A 0.3239 0.9127 1.3604 0.107 Uiso calc R 1
H H21B 0.3364 0.8662 1.4748 0.107 Uiso calc R 1
H H21C 0.3481 1.0153 1.4891 0.107 Uiso calc R 1
C C22 -0.1182(6) 0.7713(6) 1.3140(5) 0.0609(14) Uani d . 1
H H22C -0.1436 0.7989 1.3892 0.091 Uiso calc R 1
H H22B -0.1660 0.6817 1.2700 0.091 Uiso calc R 1
H H22A -0.1528 0.8252 1.2654 0.091 Uiso calc R 1
N N1 0.0919(5) 0.7438(4) 1.2269(3) 0.0492(10) Uani d . 1
H H1 0.0643 0.7877 1.1780 0.059 Uiso calc R 1
S S1 0.07650(11) 0.80017(10) 0.99417(8) 0.0340(2) Uani d . 1
S S2 0.20321(10) 0.60052(10) 0.85539(8) 0.0314(2) Uani d . 1
Cl Cl1 0.20539(11) 0.67447(10) 0.60336(8) 0.0372(2) Uani d . 1
Sn Sn1 0.12866(2) 0.77481(2) 0.780576(19) 0.02534(10) Uani d . 1

loop_
_atom_site_aniso_label
_atom_site_aniso_U_11
_atom_site_aniso_U_22
_atom_site_aniso_U_33
_atom_site_aniso_U_12
_atom_site_aniso_U_13
_atom_site_aniso_U_23
C1 0.0317(13) 0.0330(17) 0.0281(12) 0.0090(10) 0.0101(10) 0.0137(11)
C2 0.037(2) 0.037(3) 0.037(2) 0.0078(16) 0.0072(16) 0.0140(17)
C3 0.038(2) 0.064(4) 0.052(3) 0.002(2) 0.000(2) 0.022(2)
C4 0.031(2) 0.095(5) 0.075(4) 0.014(2) 0.010(2) 0.053(3)
C5 0.048(3) 0.101(5) 0.071(3) 0.045(3) 0.032(3) 0.052(3)
C6 0.050(2) 0.056(3) 0.039(2) 0.028(2) 0.0208(19) 0.021(2)
C7 0.0317(13) 0.0330(17) 0.0281(12) 0.0090(10) 0.0101(10) 0.0137(11)
C8 0.088(4) 0.044(3) 0.037(2) -0.006(2) 0.031(2) 0.005(2)
C9 0.094(4) 0.041(3) 0.042(3) -0.008(3) 0.019(3) -0.001(2)
C10 0.040(2) 0.037(3) 0.064(3) -0.0038(18) 0.002(2) 0.014(2)
C11 0.043(2) 0.052(3) 0.072(3) 0.000(2) 0.031(2) 0.017(3)
C12 0.040(2) 0.044(3) 0.044(2) 0.0045(18) 0.0217(18) 0.0093(19)
C13 0.0279(17) 0.033(2) 0.0237(16) 0.0014(14) 0.0059(13) 0.0089(15)
C14 0.0341(18) 0.024(2) 0.0278(17) 0.0035(14) 0.0067(14) 0.0111(15)
C15 0.044(2) 0.038(3) 0.0284(18) 0.0067(17) 0.0086(16) 0.0175(17)
C16 0.062(3) 0.047(3) 0.036(2) 0.014(2) 0.0121(19) 0.027(2)
C17 0.070(3) 0.067(4) 0.047(3) 0.034(3) 0.015(2) 0.034(3)
C18 0.046(2) 0.035(3) 0.040(2) 0.0121(17) 0.0111(17) 0.0189(18)
C19 0.100(4) 0.056(4) 0.040(2) 0.032(3) 0.037(3) 0.026(2)
C20 0.102(5) 0.061(4) 0.050(3) 0.030(3) 0.036(3) 0.019(3)
C21 0.075(4) 0.081(5) 0.051(3) -0.001(3) 0.020(3) 0.015(3)
C22 0.071(3) 0.072(4) 0.058(3) 0.033(3) 0.035(3) 0.028(3)
N1 0.087(3) 0.050(3) 0.0316(18) 0.033(2) 0.0301(19) 0.0265(17)
S1 0.0511(6) 0.0366(6) 0.0260(4) 0.0197(4) 0.0197(4) 0.0165(4)
S2 0.0397(5) 0.0307(6) 0.0246(4) 0.0109(4) 0.0103(4) 0.0081(4)
Cl1 0.0433(5) 0.0439(6) 0.0251(4) 0.0102(4) 0.0174(4) 0.0052(4)
Sn1 0.02990(14) 0.02902(18) 0.01925(13) 0.00717(9) 0.00978(9) 0.00827(10)

loop_
_atom_type_symbol
_atom_type_description
_atom_type_scat_dispersion_real
_atom_type_scat_dispersion_imag
_atom_type_scat_source
C C 0.0033 0.0016 'International Tables Vol C Tables 4.2.6.8 and 6.1.1.4'
H H 0.0000 0.0000 'International Tables Vol C Tables 4.2.6.8 and 6.1.1.4'
N N 0.0061 0.0033 'International Tables Vol C Tables 4.2.6.8 and 6.1.1.4'
S S 0.1246 0.1234 'International Tables Vol C Tables 4.2.6.8 and 6.1.1.4'
Cl Cl 0.1484 0.1585 'International Tables Vol C Tables 4.2.6.8 and 6.1.1.4'
Sn Sn -0.6537 1.4246 'International Tables Vol C Tables 4.2.6.8 and 6.1.1.4'

loop_
_geom_angle_atom_site_label_1
_geom_angle_atom_site_label_2
_geom_angle_atom_site_label_3
_geom_angle
_geom_angle_publ_flag
C2 C1 C6 118.8(4) ?
C2 C1 Sn1 121.9(3) ?
C6 C1 Sn1 119.3(3) ?
C1 C2 C3 121.2(4) ?
C1 C2 H2A 119.4 ?
C3 C2 H2A 119.4 ?
C4 C3 C2 119.7(5) ?
C4 C3 H3A 120.2 ?
C2 C3 H3A 120.2 ?
C3 C4 C5 120.1(4) ?
C3 C4 H4A 119.9 ?
C5 C4 H4A 119.9 ?
C4 C5 C6 120.7(5) ?
C4 C5 H5A 119.7 ?
C6 C5 H5A 119.7 ?
C5 C6 C1 119.5(5) ?
C5 C6 H6A 120.2 ?
C1 C6 H6A 120.2 ?
C12 C7 C8 118.0(4) ?
C12 C7 Sn1 120.2(3) ?
C8 C7 Sn1 121.8(3) ?
C7 C8 C9 121.2(4) ?
C7 C8 H8A 119.4 ?
C9 C8 H8A 119.4 ?
C10 C9 C8 120.1(5) ?
C10 C9 H9A 119.9 ?
C8 C9 H9A 119.9 ?
C9 C10 C11 119.6(5) ?
C9 C10 H10A 120.2 ?
C11 C10 H10A 120.2 ?
C10 C11 C12 120.3(4) ?
C10 C11 H11A 119.9 ?
C12 C11 H11A 119.9 ?
C7 C12 C11 120.8(4) ?
C7 C12 H12A 119.6 ?
C11 C12 H12A 119.6 ?
C14 C13 S1 126.1(3) ?
C14 C13 S2 118.5(3) ?
S1 C13 S2 115.5(2) ?
C13 C14 C15 126.7(4) ?
C13 C14 C18 124.7(3) ?
C15 C14 C18 108.5(3) ?
N1 C15 C14 126.8(3) ?
N1 C15 C16 122.9(4) ?
C14 C15 C16 110.3(4) ?
C15 C16 C17 103.9(3) ?
C15 C16 H16B 111.0 ?
C17 C16 H16B 111.0 ?
C15 C16 H16A 111.0 ?
C17 C16 H16A 111.0 ?
H16B C16 H16A 109.0 ?
C16 C17 C18 105.3(4) ?
C16 C17 H17B 110.7 ?
C18 C17 H17B 110.7 ?
C16 C17 H17A 110.7 ?
C18 C17 H17A 110.7 ?
H17B C17 H17A 108.8 ?
C14 C18 C17 103.7(4) ?
C14 C18 H18B 111.0 ?
C17 C18 H18B 111.0 ?
C14 C18 H18A 111.0 ?
C17 C18 H18A 111.0 ?
H18B C18 H18A 109.0 ?
C20 C19 N1 109.5(4) ?
C20 C19 C22 113.7(5) ?
N1 C19 C22 109.0(4) ?
C20 C19 H19A 108.2 ?
N1 C19 H19A 108.2 ?
C22 C19 H19A 108.2 ?
C19 C20 C21 114.1(5) ?
C19 C20 H20B 108.7 ?
C21 C20 H20B 108.7 ?
C19 C20 H20A 108.7 ?
C21 C20 H20A 108.7 ?
H20B C20 H20A 107.6 ?
C20 C21 H21A 109.5 ?
C20 C21 H21B 109.5 ?
H21A C21 H21B 109.5 ?
C20 C21 H21C 109.5 ?
H21A C21 H21C 109.5 ?
H21B C21 H21C 109.5 ?
C19 C22 H22C 109.5 ?
C19 C22 H22B 109.5 ?
H22C C22 H22B 109.5 ?
C19 C22 H22A 109.5 ?
H22C C22 H22A 109.5 ?
H22B C22 H22A 109.5 ?
C15 N1 C19 128.3(4) ?
C15 N1 H1 115.9 ?
C19 N1 H1 115.9 ?
C13 S1 Sn1 83.73(12) ?
C13 S2 Sn1 91.38(13) ?
C1 Sn1 C7 121.10(14) y
C1 Sn1 S2 116.28(11) y
C7 Sn1 S2 120.92(10) y
C1 Sn1 Cl1 97.18(10) y
C7 Sn1 Cl1 97.93(10) y
S2 Sn1 Cl1 87.67(3) y
C1 Sn1 S1 92.31(10) y
C7 Sn1 S1 95.10(10) y
S2 Sn1 S1 69.22(3) y
Cl1 Sn1 S1 156.87(3) y

loop_
_geom_bond_atom_site_label_1
_geom_bond_atom_site_label_2
_geom_bond_distance
_geom_bond_publ_flag
C1 C2 1.382(6) ?
C1 C6 1.401(6) ?
C1 Sn1 2.134(4) y
C2 C3 1.391(6) ?
C2 H2A 0.9500 ?
C3 C4 1.374(8) ?
C3 H3A 0.9500 ?
C4 C5 1.376(9) ?
C4 H4A 0.9500 ?
C5 C6 1.395(7) ?
C5 H5A 0.9500 ?
C6 H6A 0.9500 ?
C7 C12 1.376(5) ?
C7 C8 1.384(6) ?
C7 Sn1 2.143(4) y
C8 C9 1.385(7) ?
C8 H8A 0.9500 ?
C9 C10 1.366(7) ?
C9 H9A 0.9500 ?
C10 C11 1.372(7) ?
C10 H10A 0.9500 ?
C11 C12 1.389(7) ?
C11 H11A 0.9500 ?
C12 H12A 0.9500 ?
C13 C14 1.383(5) ?
C13 S1 1.724(4) ?
C13 S2 1.757(4) ?
C14 C15 1.418(5) ?
C14 C18 1.521(6) ?
C15 N1 1.318(6) ?
C15 C16 1.507(5) ?
C16 C17 1.523(7) ?
C16 H16B 0.9900 ?
C16 H16A 0.9900 ?
C17 C18 1.531(6) ?
C17 H17B 0.9900 ?
C17 H17A 0.9900 ?
C18 H18B 0.9900 ?
C18 H18A 0.9900 ?
C19 C20 1.462(8) ?
C19 N1 1.489(5) ?
C19 C22 1.569(8) ?
C19 H19A 1.0000 ?
C20 C21 1.489(8) ?
C20 H20B 0.9900 ?
C20 H20A 0.9900 ?
C21 H21A 0.9800 ?
C21 H21B 0.9800 ?
C21 H21C 0.9800 ?
C22 H22C 0.9800 ?
C22 H22B 0.9800 ?
C22 H22A 0.9800 ?
N1 H1 0.8800 ?
S1 Sn1 2.7139(9) y
S2 Sn1 2.4538(10) y
Cl1 Sn1 2.4562(9) y

loop_
_geom_hbond_atom_site_label_D
_geom_hbond_atom_site_label_H
_geom_hbond_atom_site_label_A
_geom_hbond_site_symmetry_A
_geom_hbond_distance_DH
_geom_hbond_distance_HA
_geom_hbond_distance_DA
_geom_hbond_angle_DHA
N1 H1 S1 . 0.88 2.31 3.045(3) 140.6
C19 H19A Cl1 1_556 1.00 2.83 3.737(5) 152

loop_
_geom_torsion_atom_site_label_1
_geom_torsion_atom_site_label_2
_geom_torsion_atom_site_label_3
_geom_torsion_atom_site_label_4
_geom_torsion
C6 C1 C2 C3 -1.7(6)
Sn1 C1 C2 C3 175.2(3)
C1 C2 C3 C4 0.5(7)
C2 C3 C4 C5 0.5(8)
C3 C4 C5 C6 -0.3(8)
C4 C5 C6 C1 -0.9(8)
C2 C1 C6 C5 1.9(6)
Sn1 C1 C6 C5 -175.2(4)
C12 C7 C8 C9 0.4(8)
Sn1 C7 C8 C9 -178.0(4)
C7 C8 C9 C10 -0.1(9)
C8 C9 C10 C11 -0.1(9)
C9 C10 C11 C12 0.0(8)
C8 C7 C12 C11 -0.6(7)
Sn1 C7 C12 C11 177.9(4)
C10 C11 C12 C7 0.4(8)
S1 C13 C14 C15 0.1(6)
S2 C13 C14 C15 179.4(3)
S1 C13 C14 C18 -179.3(3)
S2 C13 C14 C18 0.1(5)
C13 C14 C15 N1 4.7(7)
C18 C14 C15 N1 -175.9(4)
C13 C14 C15 C16 -177.1(4)
C18 C14 C15 C16 2.3(5)
N1 C15 C16 C17 -166.2(5)
C14 C15 C16 C17 15.5(5)
C15 C16 C17 C18 -26.9(5)
C13 C14 C18 C17 160.4(4)
C15 C14 C18 C17 -19.0(5)
C16 C17 C18 C14 28.2(5)
N1 C19 C20 C21 -55.6(6)
C22 C19 C20 C21 -177.8(4)
C14 C15 N1 C19 176.7(5)
C16 C15 N1 C19 -1.3(8)
C20 C19 N1 C15 114.8(6)
C22 C19 N1 C15 -120.3(5)
C14 C13 S1 Sn1 175.1(3)
S2 C13 S1 Sn1 -4.19(18)
C14 C13 S2 Sn1 -174.8(3)
S1 C13 S2 Sn1 4.61(19)
C2 C1 Sn1 C7 126.1(3)
C6 C1 Sn1 C7 -57.0(4)
C2 C1 Sn1 S2 -68.6(3)
C6 C1 Sn1 S2 108.3(3)
C2 C1 Sn1 Cl1 22.3(3)
C6 C1 Sn1 Cl1 -160.8(3)
C2 C1 Sn1 S1 -136.5(3)
C6 C1 Sn1 S1 40.4(3)
C12 C7 Sn1 C1 -94.3(3)
C8 C7 Sn1 C1 84.1(4)
C12 C7 Sn1 S2 101.1(3)
C8 C7 Sn1 S2 -80.5(4)
C12 C7 Sn1 Cl1 9.1(3)
C8 C7 Sn1 Cl1 -172.6(4)
C12 C7 Sn1 S1 169.9(3)
C8 C7 Sn1 S1 -11.7(4)
C13 S2 Sn1 C1 -84.82(16)
C13 S2 Sn1 C7 80.48(16)
C13 S2 Sn1 Cl1 178.32(12)
C13 S2 Sn1 S1 -2.83(12)
C13 S1 Sn1 C1 120.20(16)
C13 S1 Sn1 C7 -118.30(15)
C13 S1 Sn1 S2 2.90(12)
C13 S1 Sn1 Cl1 5.83(16)
